data_2236418
loop_
_publ_author_name
'Ganji, Fatemeh'
'Kargar, Hadi'
'Kia, Reza'
'Mirkhani, Valiollah'
'Tahir, Muhammad Nawaz'

_publ_section_title
;
 {4,4'-Dimethoxy-2,2'-[2,2-dimethylpropane-1,3-diylbis(nitrilomethanylylidene)]diphenolato}copper(II)
 monohydrate
;
_journal_coeditor_code KP2436
_journal_issue 10
_journal_name_full 'Acta Crystallographica Section E'
_journal_page_first m1255
_journal_paper_doi 10.1107/S1600536812038135
_journal_volume 68
_journal_year 2012
_chemical_formula_iupac '[Cu (C21 H24 N2 O4)], H2 O'
_chemical_formula_moiety 'C21 H24 Cu N2 O4, H2 O'
_chemical_formula_sum 'C21 H26 Cu N2 O5'
_chemical_formula_weight 449.98
_chemical_name_common
;
[Bis(5-methoxysalicylidene)-2,2-dimethyl-1,3-propane]copper(II)
hydrate
;
_chemical_name_systematic
;
{4,4'-Dimethoxy-2,2'-[2,2-dimethylpropane-1,3-
diylbis(nitrilomethanylylidene)]diphenolato}copper(II)
monohydrate
;
_space_group_IT_number 60
_symmetry_cell_setting orthorhombic
_symmetry_space_group_name_Hall '-P 2n 2ab'
_symmetry_space_group_name_H-M 'P b c n'
_atom_sites_solution_hydrogens geom
_atom_sites_solution_primary direct
_atom_sites_solution_secondary difmap
_audit_creation_method SHELXL-97
_cell_angle_alpha 90.00
_cell_angle_beta 90.00
_cell_angle_gamma 90.00
_cell_formula_units_Z 4
_cell_length_a 20.567(2)
_cell_length_b 12.2647(14)
_cell_length_c 8.4287(7)
_cell_measurement_reflns_used 2169
_cell_measurement_temperature 291(2)
_cell_measurement_theta_max 27.40
_cell_measurement_theta_min 2.45
_cell_volume 2126.1(4)
_computing_cell_refinement 'SAINT (Bruker, 2005)'
_computing_data_collection 'APEX2 (Bruker, 2005)'
_computing_data_reduction 'SAINT (Bruker, 2005)'
_computing_molecular_graphics 'SHELXTL (Sheldrick, 2008)'
_computing_publication_material 'SHELXTL (Sheldrick, 2008) and PLATON (Spek, 2009)'
_computing_structure_refinement 'SHELXTL (Sheldrick, 2008)'
_computing_structure_solution 'SHELXTL (Sheldrick, 2008)'
_diffrn_ambient_temperature 291(2)
_diffrn_measured_fraction_theta_full 0.993
_diffrn_measured_fraction_theta_max 0.993
_diffrn_measurement_device_type
;
Bruker SMART APEXII CCD area-detector
;
_diffrn_measurement_method '\f and \w scans'
_diffrn_radiation_monochromator graphite
_diffrn_radiation_source 'fine-focus sealed tube'
_diffrn_radiation_type MoK\a
_diffrn_radiation_wavelength 0.71073
_diffrn_reflns_av_R_equivalents 0.1154
_diffrn_reflns_av_sigmaI/netI 0.1041
_diffrn_reflns_limit_h_max 27
_diffrn_reflns_limit_h_min -27
_diffrn_reflns_limit_k_max 16
_diffrn_reflns_limit_k_min -16
_diffrn_reflns_limit_l_max 8
_diffrn_reflns_limit_l_min -10
_diffrn_reflns_number 17546
_diffrn_reflns_theta_full 28.27
_diffrn_reflns_theta_max 28.27
_diffrn_reflns_theta_min 3.10
_diffrn_standards_number 0
_exptl_absorpt_coefficient_mu 1.061
_exptl_absorpt_correction_T_max 0.5351
_exptl_absorpt_correction_T_min 0.2556
_exptl_absorpt_correction_type multi-scan
_exptl_absorpt_process_details '(<i>SADABS</i>; Bruker, 2005)'
_exptl_crystal_colour dark-green
_exptl_crystal_density_diffrn 1.406
_exptl_crystal_density_method 'not measured'
_exptl_crystal_description block
_exptl_crystal_F_000 940
_exptl_crystal_size_max 0.21
_exptl_crystal_size_mid 0.14
_exptl_crystal_size_min 0.08
_refine_diff_density_max 0.277
_refine_diff_density_min -0.355
_refine_ls_extinction_method none
_refine_ls_goodness_of_fit_ref 0.984
_refine_ls_hydrogen_treatment constr
_refine_ls_matrix_type full
_refine_ls_number_parameters 134
_refine_ls_number_reflns 2620
_refine_ls_number_restraints 0
_refine_ls_restrained_S_all 0.984
_refine_ls_R_factor_all 0.1608
_refine_ls_R_factor_gt 0.0509
_refine_ls_shift/su_max 0.000
_refine_ls_shift/su_mean 0.000
_refine_ls_structure_factor_coef Fsqd
_refine_ls_weighting_details 'calc w=1/[\s^2^(Fo^2^)+(0.0498P)^2^+0.1009P] where P=(Fo^2^+2Fc^2^)/3'
_refine_ls_weighting_scheme calc
_refine_ls_wR_factor_gt 0.1047
_refine_ls_wR_factor_ref 0.1399
_reflns_number_gt 1113
_reflns_number_total 2620
_reflns_threshold_expression I>2\s(I)
_cod_data_source_file kp2436.cif
_cod_data_source_block I
_cod_database_code 2236418
_cod_database_fobs_code 2236418

loop_
_symmetry_equiv_pos_as_xyz
'x, y, z'
'-x+1/2, -y+1/2, z+1/2'
'x+1/2, -y+1/2, -z'
'-x, y, -z+1/2'
'-x, -y, -z'
'x-1/2, y-1/2, -z-1/2'
'-x-1/2, y-1/2, z'
'x, -y, z-1/2'

loop_
_atom_site_type_symbol
_atom_site_label
_atom_site_fract_x
_atom_site_fract_y
_atom_site_fract_z
_atom_site_U_iso_or_equiv
_atom_site_adp_type
_atom_site_calc_flag
_atom_site_refinement_flags
_atom_site_occupancy
_atom_site_symmetry_multiplicity
O O1W 0.5000 0.1449(4) -0.2500 0.136(2) Uani d S 1 2
H H1W 0.5199 0.1907 -0.1831 0.205 Uiso d R 1 1
N N1 0.44802(15) 0.5832(3) -0.1447(3) 0.0486(8) Uani d . 1 1
C C1 0.37450(19) 0.3777(3) -0.1853(4) 0.0476(10) Uani d . 1 1
C C2 0.3307(2) 0.2908(3) -0.2041(5) 0.0616(12) Uani d . 1 1
H H1 0.3448 0.2271 -0.2531 0.074 Uiso calc R 1 1
C C3 0.2675(2) 0.2974(3) -0.1520(5) 0.0642(12) Uani d . 1 1
H H3 0.2395 0.2389 -0.1682 0.077 Uiso calc R 1 1
C C4 0.24498(19) 0.3899(3) -0.0757(5) 0.0547(11) Uani d . 1 1
C C5 0.28556(19) 0.4760(3) -0.0581(5) 0.0516(10) Uani d . 1 1
H H5 0.2703 0.5388 -0.0087 0.062 Uiso calc R 1 1
C C6 0.35058(18) 0.4730(3) -0.1130(4) 0.0459(9) Uani d . 1 1
C C7 0.1550(2) 0.4783(4) 0.0455(6) 0.0796(15) Uani d . 1 1
H H7A 0.1793 0.4947 0.1399 0.119 Uiso calc R 1 1
H H7B 0.1104 0.4650 0.0730 0.119 Uiso calc R 1 1
H H7C 0.1575 0.5389 -0.0264 0.119 Uiso calc R 1 1
C C8 0.38928(18) 0.5688(3) -0.0937(4) 0.0480(10) Uani d . 1 1
H H8 0.3704 0.6265 -0.0390 0.058 Uiso calc R 1 1
C C9 0.4810(2) 0.6853(4) -0.1061(5) 0.0596(12) Uani d . 1 1
H H9A 0.5197 0.6691 -0.0450 0.072 Uiso d R 1 1
H H9B 0.4525 0.7290 -0.0400 0.072 Uiso d R 1 1
C C10 0.5000 0.7548(5) -0.2500 0.0626(16) Uani d S 1 2
C C11 0.4427(3) 0.8223(5) -0.3009(7) 0.139(3) Uani d . 1 1
H H11A 0.4546 0.8661 -0.3906 0.209 Uiso calc R 1 1
H H11B 0.4295 0.8688 -0.2150 0.209 Uiso calc R 1 1
H H11C 0.4073 0.7751 -0.3294 0.209 Uiso calc R 1 1
Cu Cu1 0.5000 0.47397(6) -0.2500 0.0496(3) Uani d S 1 2
O O1 0.43439(12) 0.3654(2) -0.2370(3) 0.0530(7) Uani d . 1 1
O O3 0.18104(14) 0.3856(3) -0.0270(4) 0.0734(9) Uani d . 1 1

loop_
_atom_site_aniso_label
_atom_site_aniso_U_11
_atom_site_aniso_U_22
_atom_site_aniso_U_33
_atom_site_aniso_U_12
_atom_site_aniso_U_13
_atom_site_aniso_U_23
O1W 0.216(7) 0.081(4) 0.113(5) 0.000 -0.022(4) 0.000
N1 0.045(2) 0.060(2) 0.041(2) -0.0107(18) 0.0028(15) -0.0045(16)
C1 0.048(3) 0.052(3) 0.043(2) -0.001(2) 0.0030(19) 0.0007(19)
C2 0.058(3) 0.049(3) 0.078(3) -0.002(2) 0.010(2) -0.009(2)
C3 0.054(3) 0.054(3) 0.085(3) -0.011(2) 0.010(2) -0.005(2)
C4 0.040(2) 0.059(3) 0.065(3) -0.001(2) 0.003(2) 0.004(2)
C5 0.046(2) 0.054(3) 0.054(2) 0.003(2) 0.005(2) -0.003(2)
C6 0.043(2) 0.048(2) 0.046(2) 0.000(2) -0.0001(18) 0.000(2)
C7 0.053(3) 0.091(4) 0.095(4) -0.008(3) 0.019(3) -0.006(3)
C8 0.048(2) 0.050(3) 0.046(2) 0.002(2) 0.002(2) -0.0086(19)
C9 0.056(3) 0.068(3) 0.054(3) -0.015(2) 0.003(2) -0.008(2)
C10 0.072(4) 0.054(4) 0.062(4) 0.000 0.006(4) 0.000
C11 0.178(7) 0.137(5) 0.102(4) 0.106(5) 0.047(4) 0.041(4)
Cu1 0.0406(4) 0.0587(5) 0.0494(4) 0.000 0.0029(3) 0.000
O1 0.0433(15) 0.0533(17) 0.0624(18) 0.0010(12) 0.0043(15) -0.0051(14)
O3 0.0435(17) 0.073(2) 0.104(3) -0.0068(16) 0.0141(16) -0.0039(18)

loop_
_atom_type_symbol
_atom_type_description
_atom_type_scat_dispersion_real
_atom_type_scat_dispersion_imag
_atom_type_scat_source
C C 0.0033 0.0016 'International Tables Vol C Tables 4.2.6.8 and 6.1.1.4'
H H 0.0000 0.0000 'International Tables Vol C Tables 4.2.6.8 and 6.1.1.4'
N N 0.0061 0.0033 'International Tables Vol C Tables 4.2.6.8 and 6.1.1.4'
O O 0.0106 0.0060 'International Tables Vol C Tables 4.2.6.8 and 6.1.1.4'
Cu Cu 0.3201 1.2651 'International Tables Vol C Tables 4.2.6.8 and 6.1.1.4'

loop_
_geom_angle_atom_site_label_1
_geom_angle_atom_site_label_2
_geom_angle_atom_site_label_3
_geom_angle_site_symmetry_1
_geom_angle_site_symmetry_3
_geom_angle
C8 N1 C9 . . 118.5(3)
C8 N1 Cu1 . . 125.1(3)
C9 N1 Cu1 . . 116.1(3)
O1 C1 C2 . . 118.5(4)
O1 C1 C6 . . 124.5(4)
C2 C1 C6 . . 117.0(4)
C3 C2 C1 . . 121.8(4)
C3 C2 H1 . . 119.1
C1 C2 H1 . . 119.1
C2 C3 C4 . . 120.8(4)
C2 C3 H3 . . 119.6
C4 C3 H3 . . 119.6
C5 C4 O3 . . 125.9(4)
C5 C4 C3 . . 119.0(4)
O3 C4 C3 . . 115.2(4)
C4 C5 C6 . . 121.7(4)
C4 C5 H5 . . 119.1
C6 C5 H5 . . 119.1
C1 C6 C5 . . 119.6(4)
C1 C6 C8 . . 122.5(4)
C5 C6 C8 . . 117.9(4)
O3 C7 H7A . . 109.5
O3 C7 H7B . . 109.5
H7A C7 H7B . . 109.5
O3 C7 H7C . . 109.5
H7A C7 H7C . . 109.5
H7B C7 H7C . . 109.5
N1 C8 C6 . . 126.5(4)
N1 C8 H8 . . 116.8
C6 C8 H8 . . 116.8
N1 C9 C10 . . 114.7(3)
N1 C9 H9A . . 108.9
C10 C9 H9A . . 108.9
N1 C9 H9B . . 108.8
C10 C9 H9B . . 107.6
H9A C9 H9B . . 107.7
C11 C10 C11 4_654 . 113.1(7)
C11 C10 C9 4_654 4_654 109.4(3)
C11 C10 C9 . 4_654 106.3(3)
C11 C10 C9 4_654 . 106.3(3)
C11 C10 C9 . . 109.4(3)
C9 C10 C9 4_654 . 112.5(5)
C10 C11 H11A . . 109.5
C10 C11 H11B . . 109.5
H11A C11 H11B . . 109.5
C10 C11 H11C . . 109.5
H11A C11 H11C . . 109.5
H11B C11 H11C . . 109.5
O1 Cu1 O1 . 4_654 90.97(15)
O1 Cu1 N1 . 4_654 155.08(11)
O1 Cu1 N1 4_654 4_654 93.83(12)
O1 Cu1 N1 . . 93.83(12)
O1 Cu1 N1 4_654 . 155.08(11)
N1 Cu1 N1 4_654 . 92.05(18)
C1 O1 Cu1 . . 127.2(2)
C4 O3 C7 . . 117.6(3)

loop_
_geom_bond_atom_site_label_1
_geom_bond_atom_site_label_2
_geom_bond_site_symmetry_2
_geom_bond_distance
_geom_bond_publ_flag
O1W H1W . 0.8940 ?
N1 C8 . 1.295(4) ?
N1 C9 . 1.460(5) ?
N1 Cu1 . 1.930(3) y
C1 O1 . 1.315(4) ?
C1 C2 . 1.405(5) ?
C1 C6 . 1.407(5) ?
C2 C3 . 1.374(5) ?
C2 H1 . 0.9300 ?
C3 C4 . 1.384(5) ?
C3 H3 . 0.9300 ?
C4 C5 . 1.354(5) ?
C4 O3 . 1.379(4) ?
C5 C6 . 1.415(5) ?
C5 H5 . 0.9300 ?
C6 C8 . 1.429(5) ?
C7 O3 . 1.398(5) ?
C7 H7A . 0.9600 ?
C7 H7B . 0.9600 ?
C7 H7C . 0.9600 ?
C8 H8 . 0.9300 ?
C9 C10 . 1.533(5) ?
C9 H9A . 0.9691 ?
C9 H9B . 0.9699 ?
C10 C11 4_654 1.503(6) ?
C10 C11 . 1.503(6) ?
C10 C9 4_654 1.533(5) ?
C11 H11A . 0.9600 ?
C11 H11B . 0.9600 ?
C11 H11C . 0.9600 ?
Cu1 O1 . 1.899(3) y
Cu1 O1 4_654 1.899(3) ?
Cu1 N1 4_654 1.930(3) ?

loop_
_geom_hbond_atom_site_label_D
_geom_hbond_atom_site_label_H
_geom_hbond_atom_site_label_A
_geom_hbond_site_symmetry_A
_geom_hbond_distance_DH
_geom_hbond_distance_HA
_geom_hbond_distance_DA
_geom_hbond_angle_DHA
_geom_hbond_publ_flag
O1W H1W O1 4_654 0.89 2.43 3.024(5) 124 y
C9 H9A O1 5_665 0.97 2.59 3.432(5) 145 y

loop_
_geom_torsion_atom_site_label_1
_geom_torsion_atom_site_label_2
_geom_torsion_atom_site_label_3
_geom_torsion_atom_site_label_4
_geom_torsion_site_symmetry_1
_geom_torsion_site_symmetry_4
_geom_torsion
O1 C1 C2 C3 . . 179.5(4)
C6 C1 C2 C3 . . -1.1(6)
C1 C2 C3 C4 . . -1.3(7)
C2 C3 C4 C5 . . 2.4(7)
C2 C3 C4 O3 . . -179.0(4)
O3 C4 C5 C6 . . -179.6(4)
C3 C4 C5 C6 . . -1.2(6)
O1 C1 C6 C5 . . -178.4(3)
C2 C1 C6 C5 . . 2.2(6)
O1 C1 C6 C8 . . 2.4(6)
C2 C1 C6 C8 . . -177.0(3)
C4 C5 C6 C1 . . -1.1(6)
C4 C5 C6 C8 . . 178.1(3)
C9 N1 C8 C6 . . -176.9(3)
Cu1 N1 C8 C6 . . -3.9(5)
C1 C6 C8 N1 . . 3.7(6)
C5 C6 C8 N1 . . -175.6(4)
C8 N1 C9 C10 . . -118.3(4)
Cu1 N1 C9 C10 . . 68.1(4)
N1 C9 C10 C11 . 4_654 -153.9(4)
N1 C9 C10 C11 . . 83.7(5)
N1 C9 C10 C9 . 4_654 -34.2(2)
C8 N1 Cu1 O1 . . -0.3(3)
C9 N1 Cu1 O1 . . 172.8(3)
C8 N1 Cu1 O1 . 4_654 -100.9(4)
C9 N1 Cu1 O1 . 4_654 72.2(4)
C8 N1 Cu1 N1 . 4_654 155.4(4)
C9 N1 Cu1 N1 . 4_654 -31.4(2)
C2 C1 O1 Cu1 . . 171.9(3)
C6 C1 O1 Cu1 . . -7.5(5)
O1 Cu1 O1 C1 4_654 . 161.4(3)
N1 Cu1 O1 C1 4_654 . -97.4(4)
N1 Cu1 O1 C1 . . 5.9(3)
C5 C4 O3 C7 . . 0.8(6)
C3 C4 O3 C7 . . -177.7(4)
